data_4066586
loop_
_publ_author_name
'Han, Jun'
'Deng, Chao'
'Fang, Ru'
'Zhao, Deyang'
'Wang, Leyong'
'Gladysz, John A.'

_publ_section_title
;
 Square-Planar Palladium Complexes with TransDi- and Tribenzylphosphine
 Ligands Bearing O(CH2)4CH&#x2550;CH2Substituents; Two- and Three-Fold
 Intramolecular Ring-Closing Metatheses
;
_journal_issue 15
_journal_name_full Organometallics
_journal_page_first 3231
_journal_paper_doi 10.1021/om100536g
_journal_volume 29
_journal_year 2010
_chemical_formula_moiety 'C60 H74 Cl2 O4 P2 Pd'
_chemical_formula_sum 'C60 H74 Cl2 O4 P2 Pd'
_chemical_formula_weight 1098.43
_chemical_name_systematic
; 
 ? 
;
_space_group_IT_number 14
_symmetry_cell_setting monoclinic
_symmetry_space_group_name_Hall '-P 2ybc'
_symmetry_space_group_name_H-M 'P 1 21/c 1'
_atom_sites_solution_hydrogens geom
_atom_sites_solution_primary direct
_atom_sites_solution_secondary difmap
_audit_creation_method SHELXL-97
_cell_angle_alpha 90.00
_cell_angle_beta 95.717(2)
_cell_angle_gamma 90.00
_cell_formula_units_Z 2
_cell_length_a 12.7716(16)
_cell_length_b 22.164(3)
_cell_length_c 9.5347(12)
_cell_measurement_reflns_used 4236
_cell_measurement_temperature 291(2)
_cell_measurement_theta_max 25.14
_cell_measurement_theta_min 2.71
_cell_volume 2685.6(6)
_computing_cell_refinement SMART
_computing_data_collection 'SMART (Bruker, 2000)'
_computing_data_reduction 'SAINT (Bruker, 2000)'
_computing_molecular_graphics SHELXTL
_computing_publication_material SHELXTL
_computing_structure_refinement SHELXTL
_computing_structure_solution 'SHELXTL (Bruker, 2000)'
_diffrn_ambient_temperature 291(2)
_diffrn_measured_fraction_theta_full 0.994
_diffrn_measured_fraction_theta_max 0.994
_diffrn_measurement_device_type 'Bruker Smart Aepex CCD'
_diffrn_measurement_method 'phi and omega scans'
_diffrn_radiation_monochromator graphite
_diffrn_radiation_source 'sealed tube'
_diffrn_radiation_type MoK\a
_diffrn_radiation_wavelength 0.71073
_diffrn_reflns_av_R_equivalents 0.0921
_diffrn_reflns_av_sigmaI/netI 0.0782
_diffrn_reflns_limit_h_max 14
_diffrn_reflns_limit_h_min -15
_diffrn_reflns_limit_k_max 27
_diffrn_reflns_limit_k_min -25
_diffrn_reflns_limit_l_max 11
_diffrn_reflns_limit_l_min -11
_diffrn_reflns_number 14496
_diffrn_reflns_theta_full 26.00
_diffrn_reflns_theta_max 26.00
_diffrn_reflns_theta_min 1.84
_exptl_absorpt_coefficient_mu 0.551
_exptl_absorpt_correction_T_max 0.8977
_exptl_absorpt_correction_T_min 0.8609
_exptl_absorpt_correction_type multi-scan
_exptl_absorpt_process_details 'SADABS; Bruker, 2000'
_exptl_crystal_colour yellow
_exptl_crystal_density_diffrn 1.358
_exptl_crystal_density_method 'not measured'
_exptl_crystal_description prism
_exptl_crystal_F_000 1152
_exptl_crystal_size_max 0.28
_exptl_crystal_size_mid 0.22
_exptl_crystal_size_min 0.20
_refine_diff_density_max 0.658
_refine_diff_density_min -0.676
_refine_diff_density_rms 0.091
_refine_ls_extinction_method none
_refine_ls_goodness_of_fit_ref 1.013
_refine_ls_hydrogen_treatment constr
_refine_ls_matrix_type full
_refine_ls_number_parameters 313
_refine_ls_number_reflns 5257
_refine_ls_number_restraints 0
_refine_ls_restrained_S_all 1.013
_refine_ls_R_factor_all 0.0709
_refine_ls_R_factor_gt 0.0452
_refine_ls_shift/su_max 0.000
_refine_ls_shift/su_mean 0.000
_refine_ls_structure_factor_coef Fsqd
_refine_ls_weighting_details 'calc w=1/[\s^2^(Fo^2^)+(0.0676P)^2^] where P=(Fo^2^+2Fc^2^)/3'
_refine_ls_weighting_scheme calc
_refine_ls_wR_factor_gt 0.1109
_refine_ls_wR_factor_ref 0.1330
_reflns_number_gt 3691
_reflns_number_total 5257
_reflns_threshold_expression >2sigma(I)
_cod_data_source_file om100536g_si_002.cif
_cod_data_source_block 9b
_cod_depositor_comments
;
The following automatic conversions were performed:

'_symmetry_cell_setting' value 'Monoclinic' changed to 'monoclinic'
according to /home/saulius/struct/CIF-dictionaries/cif_core.dic
dictionary named 'cif_core.dic' version 2.4.1 from 2010-06-29.

Automatic conversion script
Id: cif_fix_values 1715 2011-07-08 13:25:40Z adriana 
;
_cod_original_cell_volume 2685.5(6)
_cod_original_sg_symbol_H-M P2(1)/c
_cod_database_code 4066586

loop_
_symmetry_equiv_pos_as_xyz
'x, y, z'
'-x, y+1/2, -z+1/2'
'-x, -y, -z'
'x, -y-1/2, z-1/2'

loop_
_atom_site_label
_atom_site_type_symbol
_atom_site_fract_x
_atom_site_fract_y
_atom_site_fract_z
_atom_site_U_iso_or_equiv
_atom_site_adp_type
_atom_site_occupancy
_atom_site_symmetry_multiplicity
_atom_site_calc_flag
_atom_site_refinement_flags
C1 C 0.1530(3) 0.50426(15) 0.2962(4) 0.0389(8) Uani 1 1 d .
C2 C 0.1862(3) 0.46936(19) 0.4141(4) 0.0525(10) Uani 1 1 d .
H2 H 0.2168 0.4319 0.4019 0.063 Uiso 1 1 calc R
C3 C 0.1746(4) 0.4890(2) 0.5455(5) 0.0642(12) Uani 1 1 d .
H3 H 0.2002 0.4656 0.6223 0.077 Uiso 1 1 calc R
C4 C 0.1261(4) 0.5424(3) 0.5684(5) 0.0754(15) Uani 1 1 d .
H4 H 0.1168 0.5549 0.6594 0.090 Uiso 1 1 calc R
C5 C 0.0908(4) 0.5780(2) 0.4524(5) 0.0683(13) Uani 1 1 d .
H5 H 0.0594 0.6152 0.4655 0.082 Uiso 1 1 calc R
C6 C 0.1024(3) 0.55812(19) 0.3210(5) 0.0601(11) Uani 1 1 d .
H6 H 0.0756 0.5813 0.2444 0.072 Uiso 1 1 calc R
C7 C 0.2174(3) 0.40595(16) 0.1255(4) 0.0462(9) Uani 1 1 d .
H7A H 0.2762 0.4048 0.1980 0.055 Uiso 1 1 calc R
H7B H 0.1630 0.3800 0.1564 0.055 Uiso 1 1 calc R
C8 C 0.2527(3) 0.37947(15) -0.0042(4) 0.0436(9) Uani 1 1 d .
C9 C 0.3580(3) 0.36153(19) -0.0069(5) 0.0639(13) Uani 1 1 d .
H9 H 0.4057 0.3699 0.0709 0.077 Uiso 1 1 calc R
C10 C 0.3921(3) 0.3329(2) -0.1169(5) 0.0664(13) Uani 1 1 d .
H10 H 0.4617 0.3202 -0.1120 0.080 Uiso 1 1 calc R
C11 C 0.3257(3) 0.32183(19) -0.2380(5) 0.0598(11) Uani 1 1 d .
H11 H 0.3502 0.3025 -0.3149 0.072 Uiso 1 1 calc R
C12 C 0.2216(3) 0.34027(16) -0.2417(4) 0.0422(9) Uani 1 1 d .
C13 C 0.1860(3) 0.36898(16) -0.1271(4) 0.0430(9) Uani 1 1 d .
H13 H 0.1163 0.3816 -0.1317 0.052 Uiso 1 1 calc R
C14 C 0.1811(3) 0.29904(18) -0.4755(4) 0.0503(10) Uani 1 1 d .
H14A H 0.2118 0.2604 -0.4466 0.060 Uiso 1 1 calc R
H14B H 0.2337 0.3226 -0.5180 0.060 Uiso 1 1 calc R
C15 C 0.0861(3) 0.28964(18) -0.5804(4) 0.0511(10) Uani 1 1 d .
H15A H 0.1085 0.2713 -0.6649 0.061 Uiso 1 1 calc R
H15B H 0.0554 0.3286 -0.6065 0.061 Uiso 1 1 calc R
C16 C 0.0031(3) 0.25027(19) -0.5248(4) 0.0543(11) Uani 1 1 d .
H16A H -0.0294 0.2726 -0.4531 0.065 Uiso 1 1 calc R
H16B H 0.0373 0.2152 -0.4798 0.065 Uiso 1 1 calc R
C17 C -0.0829(3) 0.22877(19) -0.6351(4) 0.0560(11) Uani 1 1 d .
H17A H -0.0503 0.2089 -0.7104 0.067 Uiso 1 1 calc R
H17B H -0.1256 0.1991 -0.5925 0.067 Uiso 1 1 calc R
C18 C -0.1533(3) 0.27795(18) -0.6977(4) 0.0563(11) Uani 1 1 d .
H18A H -0.1127 0.3050 -0.7511 0.068 Uiso 1 1 calc R
H18B H -0.1795 0.3011 -0.6222 0.068 Uiso 1 1 calc R
C19 C -0.2461(3) 0.2540(2) -0.7937(5) 0.0612(11) Uani 1 1 d .
H19A H -0.2889 0.2289 -0.7387 0.073 Uiso 1 1 calc R
H19B H -0.2198 0.2287 -0.8655 0.073 Uiso 1 1 calc R
C20 C 0.2755(3) 0.52906(18) 0.0616(4) 0.0458(9) Uani 1 1 d .
H20A H 0.3015 0.5099 -0.0196 0.055 Uiso 1 1 calc R
H20B H 0.2478 0.5682 0.0316 0.055 Uiso 1 1 calc R
C21 C 0.3668(3) 0.53872(17) 0.1709(4) 0.0477(9) Uani 1 1 d .
C22 C 0.4560(3) 0.50331(19) 0.1781(4) 0.0524(10) Uani 1 1 d .
H22 H 0.4602 0.4722 0.1134 0.063 Uiso 1 1 calc R
C23 C 0.5386(3) 0.5131(2) 0.2787(5) 0.0601(12) Uani 1 1 d .
H23 H 0.5995 0.4902 0.2781 0.072 Uiso 1 1 calc R
C24 C 0.5325(3) 0.5562(2) 0.3798(5) 0.0610(12) Uani 1 1 d .
H24 H 0.5884 0.5618 0.4488 0.073 Uiso 1 1 calc R
C25 C 0.4427(3) 0.59171(19) 0.3798(5) 0.0534(10) Uani 1 1 d .
C26 C 0.3623(3) 0.58300(18) 0.2726(5) 0.0554(11) Uani 1 1 d .
H26 H 0.3034 0.6078 0.2690 0.066 Uiso 1 1 calc R
C27 C 0.5033(3) 0.6480(2) 0.5858(5) 0.0663(12) Uani 1 1 d .
H27A H 0.5629 0.6688 0.5526 0.080 Uiso 1 1 calc R
H27B H 0.5280 0.6107 0.6311 0.080 Uiso 1 1 calc R
C28 C 0.4494(3) 0.6882(2) 0.6902(4) 0.0595(11) Uani 1 1 d .
H28A H 0.5031 0.7047 0.7587 0.071 Uiso 1 1 calc R
H28B H 0.4155 0.7218 0.6386 0.071 Uiso 1 1 calc R
C29 C 0.3696(3) 0.6565(2) 0.7671(5) 0.0671(13) Uani 1 1 d .
H29A H 0.4038 0.6236 0.8210 0.081 Uiso 1 1 calc R
H29B H 0.3168 0.6390 0.6987 0.081 Uiso 1 1 calc R
C30 C 0.3153(4) 0.6964(2) 0.8656(5) 0.0674(12) Uani 1 1 d .
H30A H 0.3685 0.7151 0.9312 0.081 Uiso 1 1 calc R
H30B H 0.2721 0.6713 0.9200 0.081 Uiso 1 1 calc R
Cl1 Cl 0.04913(7) 0.59190(4) -0.08329(11) 0.0498(3) Uani 1 1 d .
O1 O 0.4261(2) 0.63591(15) 0.4723(3) 0.0738(10) Uani 1 1 d .
O2 O 0.1477(2) 0.33064(12) -0.3545(3) 0.0519(7) Uani 1 1 d .
P1 P 0.16613(7) 0.48317(4) 0.11611(10) 0.0382(2) Uani 1 1 d .
Pd1 Pd 0.0000 0.5000 0.0000 0.03510(14) Uani 1 2 d S

loop_
_atom_site_aniso_label
_atom_site_aniso_U_11
_atom_site_aniso_U_22
_atom_site_aniso_U_33
_atom_site_aniso_U_23
_atom_site_aniso_U_13
_atom_site_aniso_U_12
C1 0.0403(19) 0.0381(19) 0.038(2) -0.0051(16) -0.0001(16) -0.0046(15)
C2 0.069(3) 0.047(2) 0.041(2) 0.0015(18) 0.004(2) 0.002(2)
C3 0.078(3) 0.075(3) 0.039(2) 0.007(2) 0.005(2) -0.002(2)
C4 0.078(3) 0.096(4) 0.054(3) -0.035(3) 0.011(3) -0.018(3)
C5 0.079(3) 0.074(3) 0.054(3) -0.024(2) 0.019(2) 0.010(2)
C6 0.066(3) 0.052(3) 0.058(3) -0.012(2) -0.014(2) 0.013(2)
C7 0.049(2) 0.039(2) 0.047(2) -0.0005(17) -0.0067(18) 0.0065(16)
C8 0.051(2) 0.0283(18) 0.051(2) -0.0029(16) -0.0014(19) 0.0049(15)
C9 0.046(2) 0.058(3) 0.083(3) -0.016(2) -0.022(2) 0.012(2)
C10 0.038(2) 0.079(3) 0.081(3) -0.022(3) -0.001(2) 0.018(2)
C11 0.048(2) 0.058(3) 0.073(3) -0.017(2) 0.001(2) 0.0093(19)
C12 0.043(2) 0.036(2) 0.047(2) -0.0003(16) 0.0033(18) 0.0030(15)
C13 0.038(2) 0.0345(19) 0.055(2) -0.0022(16) -0.0040(18) 0.0040(15)
C14 0.056(2) 0.049(2) 0.047(2) -0.0065(19) 0.009(2) 0.0027(18)
C15 0.069(3) 0.048(2) 0.038(2) -0.0054(17) 0.013(2) 0.0057(19)
C16 0.062(3) 0.045(2) 0.054(3) -0.0027(18) -0.003(2) 0.0012(18)
C17 0.068(3) 0.046(2) 0.054(3) 0.0015(19) 0.008(2) -0.0009(19)
C18 0.074(3) 0.047(2) 0.048(2) -0.0012(19) 0.006(2) -0.001(2)
C19 0.064(3) 0.058(3) 0.061(3) -0.015(2) 0.009(2) 0.002(2)
C20 0.051(2) 0.051(2) 0.037(2) 0.0024(18) 0.0103(18) -0.0026(18)
C21 0.040(2) 0.046(2) 0.056(2) 0.0048(19) -0.0008(18) -0.0073(17)
C22 0.051(2) 0.059(3) 0.050(2) -0.008(2) 0.017(2) -0.0033(19)
C23 0.044(2) 0.069(3) 0.067(3) -0.004(2) 0.007(2) 0.0096(19)
C24 0.045(2) 0.063(3) 0.072(3) -0.002(2) -0.010(2) -0.006(2)
C25 0.047(2) 0.051(2) 0.061(3) -0.006(2) -0.002(2) -0.0020(18)
C26 0.042(2) 0.041(2) 0.080(3) -0.003(2) -0.011(2) 0.0003(17)
C27 0.056(3) 0.073(3) 0.066(3) -0.008(2) -0.012(2) -0.003(2)
C28 0.067(3) 0.057(3) 0.053(3) -0.002(2) -0.006(2) -0.012(2)
C29 0.056(3) 0.051(3) 0.089(3) -0.002(2) -0.014(3) 0.002(2)
C30 0.068(3) 0.077(3) 0.056(3) -0.005(2) 0.003(2) 0.002(2)
Cl1 0.0569(6) 0.0322(5) 0.0592(6) 0.0082(4) 0.0005(5) -0.0037(4)
O1 0.066(2) 0.076(2) 0.073(2) -0.0280(18) -0.0205(17) 0.0117(16)
O2 0.0490(15) 0.0524(17) 0.0529(17) -0.0153(13) -0.0024(13) 0.0094(12)
P1 0.0414(5) 0.0307(5) 0.0404(5) -0.0023(4) -0.0065(4) 0.0012(4)
Pd1 0.0419(2) 0.0255(2) 0.0363(2) -0.00111(16) -0.00423(16) -0.00001(15)

loop_
_atom_type_symbol
_atom_type_description
_atom_type_scat_dispersion_real
_atom_type_scat_dispersion_imag
_atom_type_scat_source
C C 0.0033 0.0016 'International Tables Vol C Tables 4.2.6.8 and 6.1.1.4'
H H 0.0000 0.0000 'International Tables Vol C Tables 4.2.6.8 and 6.1.1.4'
O O 0.0106 0.0060 'International Tables Vol C Tables 4.2.6.8 and 6.1.1.4'
P P 0.1023 0.0942 'International Tables Vol C Tables 4.2.6.8 and 6.1.1.4'
Cl Cl 0.1484 0.1585 'International Tables Vol C Tables 4.2.6.8 and 6.1.1.4'
Pd Pd -0.9988 1.0072 'International Tables Vol C Tables 4.2.6.8 and 6.1.1.4'

loop_
_geom_angle_atom_site_label_1
_geom_angle_atom_site_label_2
_geom_angle_atom_site_label_3
_geom_angle
_geom_angle_site_symmetry_1
_geom_angle_site_symmetry_3
C6 C1 C2 116.6(4) . .
C6 C1 P1 118.3(3) . .
C2 C1 P1 125.0(3) . .
C3 C2 C1 121.1(4) . .
C3 C2 H2 119.4 . .
C1 C2 H2 119.4 . .
C2 C3 C4 121.5(4) . .
C2 C3 H3 119.2 . .
C4 C3 H3 119.2 . .
C3 C4 C5 118.7(4) . .
C3 C4 H4 120.7 . .
C5 C4 H4 120.7 . .
C6 C5 C4 119.6(4) . .
C6 C5 H5 120.2 . .
C4 C5 H5 120.2 . .
C5 C6 C1 122.3(4) . .
C5 C6 H6 118.8 . .
C1 C6 H6 118.8 . .
C8 C7 P1 117.9(3) . .
C8 C7 H7A 107.8 . .
P1 C7 H7A 107.8 . .
C8 C7 H7B 107.8 . .
P1 C7 H7B 107.8 . .
H7A C7 H7B 107.2 . .
C13 C8 C9 116.2(4) . .
C13 C8 C7 123.7(3) . .
C9 C8 C7 120.0(4) . .
C10 C9 C8 122.4(4) . .
C10 C9 H9 118.8 . .
C8 C9 H9 118.8 . .
C9 C10 C11 121.3(4) . .
C9 C10 H10 119.4 . .
C11 C10 H10 119.4 . .
C10 C11 C12 118.3(4) . .
C10 C11 H11 120.9 . .
C12 C11 H11 120.9 . .
O2 C12 C13 115.9(3) . .
O2 C12 C11 123.7(4) . .
C13 C12 C11 120.4(4) . .
C12 C13 C8 121.3(3) . .
C12 C13 H13 119.3 . .
C8 C13 H13 119.3 . .
O2 C14 C15 108.3(3) . .
O2 C14 H14A 110.0 . .
C15 C14 H14A 110.0 . .
O2 C14 H14B 110.0 . .
C15 C14 H14B 110.0 . .
H14A C14 H14B 108.4 . .
C14 C15 C16 113.2(3) . .
C14 C15 H15A 108.9 . .
C16 C15 H15A 108.9 . .
C14 C15 H15B 108.9 . .
C16 C15 H15B 108.9 . .
H15A C15 H15B 107.8 . .
C15 C16 C17 115.0(3) . .
C15 C16 H16A 108.5 . .
C17 C16 H16A 108.5 . .
C15 C16 H16B 108.5 . .
C17 C16 H16B 108.5 . .
H16A C16 H16B 107.5 . .
C18 C17 C16 114.3(4) . .
C18 C17 H17A 108.7 . .
C16 C17 H17A 108.7 . .
C18 C17 H17B 108.7 . .
C16 C17 H17B 108.7 . .
H17A C17 H17B 107.6 . .
C17 C18 C19 112.8(4) . .
C17 C18 H18A 109.0 . .
C19 C18 H18A 109.0 . .
C17 C18 H18B 109.0 . .
C19 C18 H18B 109.0 . .
H18A C18 H18B 107.8 . .
C18 C19 C30 113.6(4) . 3_565
C18 C19 H19A 108.9 . .
C30 C19 H19A 108.9 3_565 .
C18 C19 H19B 108.9 . .
C30 C19 H19B 108.9 3_565 .
H19A C19 H19B 107.7 . .
C21 C20 P1 116.2(2) . .
C21 C20 H20A 108.2 . .
P1 C20 H20A 108.2 . .
C21 C20 H20B 108.2 . .
P1 C20 H20B 108.2 . .
H20A C20 H20B 107.4 . .
C22 C21 C26 117.4(4) . .
C22 C21 C20 122.3(4) . .
C26 C21 C20 120.3(3) . .
C23 C22 C21 121.2(4) . .
C23 C22 H22 119.4 . .
C21 C22 H22 119.4 . .
C24 C23 C22 120.7(4) . .
C24 C23 H23 119.6 . .
C22 C23 H23 119.6 . .
C23 C24 C25 120.1(4) . .
C23 C24 H24 120.0 . .
C25 C24 H24 120.0 . .
O1 C25 C26 115.5(4) . .
O1 C25 C24 126.4(4) . .
C26 C25 C24 118.1(4) . .
C21 C26 C25 122.4(4) . .
C21 C26 H26 118.8 . .
C25 C26 H26 118.8 . .
O1 C27 C28 106.2(3) . .
O1 C27 H27A 110.5 . .
C28 C27 H27A 110.5 . .
O1 C27 H27B 110.5 . .
C28 C27 H27B 110.5 . .
H27A C27 H27B 108.7 . .
C29 C28 C27 114.5(4) . .
C29 C28 H28A 108.6 . .
C27 C28 H28A 108.6 . .
C29 C28 H28B 108.6 . .
C27 C28 H28B 108.6 . .
H28A C28 H28B 107.6 . .
C28 C29 C30 114.1(4) . .
C28 C29 H29A 108.7 . .
C30 C29 H29A 108.7 . .
C28 C29 H29B 108.7 . .
C30 C29 H29B 108.7 . .
H29A C29 H29B 107.6 . .
C29 C30 C19 115.0(4) . 3_565
C29 C30 H30A 108.5 . .
C19 C30 H30A 108.5 3_565 .
C29 C30 H30B 108.5 . .
C19 C30 H30B 108.5 3_565 .
H30A C30 H30B 107.5 . .
C25 O1 C27 119.6(3) . .
C12 O2 C14 117.7(3) . .
C1 P1 C7 105.22(17) . .
C1 P1 C20 105.67(17) . .
C7 P1 C20 104.61(19) . .
C1 P1 Pd1 104.17(12) . .
C7 P1 Pd1 118.56(13) . .
C20 P1 Pd1 117.31(13) . .
Cl1 Pd1 Cl1 180.00(2) 3_565 .
Cl1 Pd1 P1 92.24(3) 3_565 3_565
Cl1 Pd1 P1 87.76(3) . 3_565
Cl1 Pd1 P1 87.76(3) 3_565 .
Cl1 Pd1 P1 92.24(3) . .
P1 Pd1 P1 180.0 3_565 .

loop_
_geom_bond_atom_site_label_1
_geom_bond_atom_site_label_2
_geom_bond_distance
_geom_bond_site_symmetry_2
C1 C6 1.389(5) .
C1 C2 1.396(5) .
C1 P1 1.803(4) .
C2 C3 1.348(6) .
C2 H2 0.9300 .
C3 C4 1.363(7) .
C3 H3 0.9300 .
C4 C5 1.396(7) .
C4 H4 0.9300 .
C5 C6 1.350(6) .
C5 H5 0.9300 .
C6 H6 0.9300 .
C7 C8 1.479(5) .
C7 P1 1.831(4) .
C7 H7A 0.9700 .
C7 H7B 0.9700 .
C8 C13 1.398(5) .
C8 C9 1.405(5) .
C9 C10 1.335(6) .
C9 H9 0.9300 .
C10 C11 1.385(6) .
C10 H10 0.9300 .
C11 C12 1.388(5) .
C11 H11 0.9300 .
C12 O2 1.375(4) .
C12 C13 1.380(5) .
C13 H13 0.9300 .
C14 O2 1.450(4) .
C14 C15 1.507(5) .
C14 H14A 0.9700 .
C14 H14B 0.9700 .
C15 C16 1.509(5) .
C15 H15A 0.9700 .
C15 H15B 0.9700 .
C16 C17 1.519(5) .
C16 H16A 0.9700 .
C16 H16B 0.9700 .
C17 C18 1.499(5) .
C17 H17A 0.9700 .
C17 H17B 0.9700 .
C18 C19 1.519(5) .
C18 H18A 0.9700 .
C18 H18B 0.9700 .
C19 C30 1.530(6) 3_565
C19 H19A 0.9700 .
C19 H19B 0.9700 .
C20 C21 1.499(5) .
C20 P1 1.844(4) .
C20 H20A 0.9700 .
C20 H20B 0.9700 .
C21 C22 1.379(5) .
C21 C26 1.385(5) .
C22 C23 1.371(6) .
C22 H22 0.9300 .
C23 C24 1.364(6) .
C23 H23 0.9300 .
C24 C25 1.391(6) .
C24 H24 0.9300 .
C25 O1 1.349(5) .
C25 C26 1.388(5) .
C26 H26 0.9300 .
C27 O1 1.415(5) .
C27 C28 1.548(6) .
C27 H27A 0.9700 .
C27 H27B 0.9700 .
C28 C29 1.490(6) .
C28 H28A 0.9700 .
C28 H28B 0.9700 .
C29 C30 1.508(6) .
C29 H29A 0.9700 .
C29 H29B 0.9700 .
C30 C19 1.530(6) 3_565
C30 H30A 0.9700 .
C30 H30B 0.9700 .
Cl1 Pd1 2.2961(9) .
P1 Pd1 2.3235(9) .
Pd1 Cl1 2.2961(9) 3_565
Pd1 P1 2.3235(9) 3_565

loop_
_geom_torsion_atom_site_label_1
_geom_torsion_atom_site_label_2
_geom_torsion_atom_site_label_3
_geom_torsion_atom_site_label_4
_geom_torsion
_geom_torsion_site_symmetry_4
C6 C1 C2 C3 -3.6(6) .
P1 C1 C2 C3 179.1(3) .
C1 C2 C3 C4 2.8(7) .
C2 C3 C4 C5 -1.9(8) .
C3 C4 C5 C6 1.9(7) .
C4 C5 C6 C1 -3.0(7) .
C2 C1 C6 C5 3.8(6) .
P1 C1 C6 C5 -178.7(4) .
P1 C7 C8 C13 -63.3(5) .
P1 C7 C8 C9 118.7(4) .
C13 C8 C9 C10 -3.7(6) .
C7 C8 C9 C10 174.4(4) .
C8 C9 C10 C11 3.1(8) .
C9 C10 C11 C12 -1.2(7) .
C10 C11 C12 O2 -178.5(4) .
C10 C11 C12 C13 0.1(6) .
O2 C12 C13 C8 177.8(3) .
C11 C12 C13 C8 -1.0(6) .
C9 C8 C13 C12 2.6(5) .
C7 C8 C13 C12 -175.4(4) .
O2 C14 C15 C16 -63.0(4) .
C14 C15 C16 C17 -167.8(3) .
C15 C16 C17 C18 -67.3(5) .
C16 C17 C18 C19 -172.9(4) .
C17 C18 C19 C30 -176.5(4) 3_565
P1 C20 C21 C22 96.2(4) .
P1 C20 C21 C26 -81.5(4) .
C26 C21 C22 C23 -2.4(6) .
C20 C21 C22 C23 179.8(4) .
C21 C22 C23 C24 3.7(7) .
C22 C23 C24 C25 -1.5(7) .
C23 C24 C25 O1 -179.6(4) .
C23 C24 C25 C26 -1.8(7) .
C22 C21 C26 C25 -0.9(6) .
C20 C21 C26 C25 176.8(4) .
O1 C25 C26 C21 -178.9(4) .
C24 C25 C26 C21 3.0(6) .
O1 C27 C28 C29 70.7(5) .
C27 C28 C29 C30 -178.4(4) .
C28 C29 C30 C19 65.7(5) 3_565
C26 C25 O1 C27 179.7(4) .
C24 C25 O1 C27 -2.4(7) .
C28 C27 O1 C25 -165.8(4) .
C13 C12 O2 C14 -178.2(3) .
C11 C12 O2 C14 0.5(5) .
C15 C14 O2 C12 175.8(3) .
C6 C1 P1 C7 -171.6(3) .
C2 C1 P1 C7 5.7(4) .
C6 C1 P1 C20 78.0(3) .
C2 C1 P1 C20 -104.7(4) .
C6 C1 P1 Pd1 -46.2(3) .
C2 C1 P1 Pd1 131.1(3) .
C8 C7 P1 C1 -170.4(3) .
C8 C7 P1 C20 -59.2(3) .
C8 C7 P1 Pd1 73.7(3) .
C21 C20 P1 C1 38.3(3) .
C21 C20 P1 C7 -72.5(3) .
C21 C20 P1 Pd1 153.8(2) .
C1 P1 Pd1 Cl1 -81.43(12) 3_565
C7 P1 Pd1 Cl1 35.04(16) 3_565
C20 P1 Pd1 Cl1 162.21(15) 3_565
C1 P1 Pd1 Cl1 98.57(12) .
C7 P1 Pd1 Cl1 -144.96(16) .
C20 P1 Pd1 Cl1 -17.79(15) .
